data_1576574
loop_
_publ_author_name
'Guo, Xin-Ping'
'Lin, Hao-Wei'
'Ablez, Abdusalam'
'Zhang, Sheng-Mao'
'Ren, Yu-Wei'
'Chen, Guo-Yang'
'Zhang, Wei-Yu'
'Du, Ke-Zhao'
'Wang, Ze-Ping'
'Huang, Xiao-Ying'

_publ_section_title
;
 Achieving switchable UV/Vis circularly polarized luminescence by varying
 excitation wavelength in chiral indium halides.
;
_journal_issue 15
_journal_name_full 'Chemical science'
_journal_page_first 7636
_journal_page_last 7642
_journal_paper_doi 10.1039/d5sc09439a
_journal_volume 17
_journal_year 2026
_chemical_absolute_configuration rm
_chemical_formula_sum 'C15 H22 Cl5 In N4'
_chemical_formula_weight 550.43
_space_group_crystal_system triclinic
_space_group_IT_number 1
_space_group_name_Hall 'P 1'
_space_group_name_H-M_alt 'P 1'
_atom_sites_solution_hydrogens mixed
_audit_creation_method SHELXL-2018/3
_audit_update_record
;
2025-09-16 deposited with the CCDC.	2026-02-16 downloaded from the CCDC.
;
_cell_angle_alpha 94.1920(10)
_cell_angle_beta 90.9660(10)
_cell_angle_gamma 93.0330(10)
_cell_formula_units_Z 2
_cell_length_a 6.83710(10)
_cell_length_b 11.9389(2)
_cell_length_c 12.7775(2)
_cell_measurement_reflns_used 27297
_cell_measurement_temperature 100(2)
_cell_measurement_theta_max 31.4890
_cell_measurement_theta_min 2.2370
_cell_volume 1038.52(3)
_computing_structure_refinement 'SHELXL-2018/3 (Sheldrick, 2018)'
_computing_structure_solution 'SHELXT 2018/2 (Sheldrick, 2018)'
_diffrn_ambient_temperature 100(2)
_diffrn_detector_area_resol_mean 10.0000
_diffrn_measured_fraction_theta_full 0.999
_diffrn_measured_fraction_theta_max 0.858
_diffrn_measurement_device_type 'XtaLAB Synergy R, HyPix'
_diffrn_radiation_type MoK\a
_diffrn_radiation_wavelength 0.71073
_diffrn_reflns_av_R_equivalents 0.0478
_diffrn_reflns_av_unetI/netI 0.0457
_diffrn_reflns_Laue_measured_fraction_full 0.999
_diffrn_reflns_Laue_measured_fraction_max 0.858
_diffrn_reflns_limit_h_max 9
_diffrn_reflns_limit_h_min -9
_diffrn_reflns_limit_k_max 16
_diffrn_reflns_limit_k_min -17
_diffrn_reflns_limit_l_max 18
_diffrn_reflns_limit_l_min -17
_diffrn_reflns_number 46902
_diffrn_reflns_point_group_measured_fraction_full 0.981
_diffrn_reflns_point_group_measured_fraction_max 0.777
_diffrn_reflns_theta_full 25.242
_diffrn_reflns_theta_max 31.521
_diffrn_reflns_theta_min 2.255
_diffrn_source 'micro-focus sealed X-ray tube'
_exptl_absorpt_coefficient_mu 1.788
_exptl_absorpt_correction_T_max 1.00000
_exptl_absorpt_correction_T_min 0.95841
_exptl_absorpt_correction_type multi-scan
_exptl_crystal_colour white
_exptl_crystal_density_diffrn 1.760
_exptl_crystal_description needle
_exptl_crystal_F_000 548
_exptl_crystal_size_max 0.150
_exptl_crystal_size_mid 0.100
_exptl_crystal_size_min 0.080
_refine_diff_density_max 1.224
_refine_diff_density_min -0.583
_refine_diff_density_rms 0.109
_refine_ls_abs_structure_details
;
 Refined as an inversion twin.
;
_refine_ls_abs_structure_Flack -0.05(2)
_refine_ls_extinction_method none
_refine_ls_goodness_of_fit_ref 1.042
_refine_ls_hydrogen_treatment mixed
_refine_ls_matrix_type full
_refine_ls_number_parameters 478
_refine_ls_number_reflns 10736
_refine_ls_number_restraints 31
_refine_ls_restrained_S_all 1.041
_refine_ls_R_factor_all 0.0377
_refine_ls_R_factor_gt 0.0314
_refine_ls_shift/su_max 0.001
_refine_ls_shift/su_mean 0.000
_refine_ls_structure_factor_coef Fsqd
_refine_ls_weighting_details 'w=1/[\s^2^(Fo^2^)+(0.0277P)^2^+0.3567P] where P=(Fo^2^+2Fc^2^)/3'
_refine_ls_weighting_scheme calc
_refine_ls_wR_factor_gt 0.0637
_refine_ls_wR_factor_ref 0.0656
_reflns_Friedel_coverage 0.810
_reflns_Friedel_fraction_full 0.962
_reflns_Friedel_fraction_max 0.695
_reflns_number_gt 9629
_reflns_number_total 10736
_reflns_threshold_expression 'I > 2\s(I)'
_cod_data_source_file d5sc09439a2.cif
_cod_data_source_block x
_cod_depositor_comments 'Adding full bibliography for 1576574--1576575.cif.'
_cod_database_code 1576574
_shelx_shelxl_version_number 2018/3
_shelx_space_group_comment
;
The symmetry employed for this shelxl refinement is uniquely defined
by the following loop, which should always be used as a source of
symmetry information in preference to the above space-group names.
They are only intended as comments.
;
_shelx_estimated_absorpt_t_min 0.775
_shelx_estimated_absorpt_t_max 0.870

loop_
_space_group_symop_operation_xyz
'x, y, z'

loop_
_atom_site_label
_atom_site_type_symbol
_atom_site_fract_x
_atom_site_fract_y
_atom_site_fract_z
_atom_site_U_iso_or_equiv
_atom_site_adp_type
_atom_site_occupancy
_atom_site_site_symmetry_order
_atom_site_calc_flag
_atom_site_refinement_flags_posn
_atom_site_refinement_flags_adp
_atom_site_refinement_flags_occupancy
_atom_site_disorder_assembly
_atom_site_disorder_group
In1 In 0.81371(4) 0.41095(2) 0.79601(2) 0.01085(10) Uani 1 1 d . . . . .
Cl1 Cl 1.0319(3) 0.58933(14) 0.80850(14) 0.0142(4) Uani 1 1 d . . . . .
Cl2 Cl 0.5784(3) 0.48062(16) 0.67188(15) 0.0171(4) Uani 1 1 d . . . . .
Cl3 Cl 1.0331(3) 0.32285(15) 0.66721(14) 0.0157(4) Uani 1 1 d . . . . .
Cl4 Cl 0.6118(3) 0.22737(14) 0.80528(14) 0.0150(4) Uani 1 1 d . . . . .
N1 N 0.6561(9) 0.4758(5) 0.9404(5) 0.0122(13) Uani 1 1 d . . . . .
N2 N 0.9892(9) 0.3630(5) 0.9370(5) 0.0103(12) Uani 1 1 d . . . . .
C1 C 0.4874(11) 0.5278(5) 0.9371(6) 0.0125(15) Uani 1 1 d . . . . .
H1A H 0.429045 0.537050 0.870495 0.015 Uiso 1 1 calc R U . . .
C2 C 0.3941(11) 0.5686(5) 1.0263(6) 0.0132(14) Uani 1 1 d . . . . .
H2A H 0.275376 0.605919 1.021538 0.016 Uiso 1 1 calc R U . . .
C3 C 0.4807(12) 0.5528(6) 1.1230(6) 0.0182(16) Uani 1 1 d . . . . .
H3A H 0.421414 0.580218 1.185801 0.022 Uiso 1 1 calc R U . . .
C4 C 0.6519(11) 0.4977(6) 1.1281(6) 0.0162(15) Uani 1 1 d . . . . .
H4A H 0.709531 0.485406 1.194138 0.019 Uiso 1 1 calc R U . . .
C5 C 0.7407(11) 0.4597(6) 1.0346(6) 0.0133(15) Uani 1 1 d . . . . .
C6 C 0.9241(11) 0.3984(6) 1.0315(5) 0.0126(14) Uani 1 1 d . . . . .
C7 C 1.0273(12) 0.3755(6) 1.1222(6) 0.0170(16) Uani 1 1 d . . . . .
H7A H 0.983419 0.401904 1.189263 0.020 Uiso 1 1 calc R U . . .
C8 C 1.1931(12) 0.3145(6) 1.1140(6) 0.0179(16) Uani 1 1 d . . . . .
H8A H 1.261835 0.297087 1.175505 0.021 Uiso 1 1 calc R U . . .
C9 C 1.2586(11) 0.2789(5) 1.0162(5) 0.0132(14) Uani 1 1 d . . . . .
H9A H 1.371876 0.236503 1.008836 0.016 Uiso 1 1 calc R U . . .
C10 C 1.1534(11) 0.3072(6) 0.9288(6) 0.0128(14) Uani 1 1 d . . . . .
H10A H 1.199788 0.286168 0.860937 0.015 Uiso 1 1 calc R U . . .
In2 In 0.34638(4) 0.93725(2) 0.20736(2) 0.01197(10) Uani 1 1 d . . . . .
Cl5 Cl 0.1404(3) 0.75457(14) 0.20440(14) 0.0156(4) Uani 1 1 d . . . . .
Cl6 Cl 0.5964(3) 0.88500(15) 0.32985(15) 0.0176(4) Uani 1 1 d . . . . .
Cl7 Cl 0.1338(3) 1.02197(16) 0.34054(15) 0.0203(4) Uani 1 1 d . . . . .
Cl8 Cl 0.5311(3) 1.12290(14) 0.18823(15) 0.0160(4) Uani 1 1 d . . . . .
N3 N 0.1642(10) 0.9770(5) 0.0656(5) 0.0138(13) Uani 1 1 d . . . . .
N4 N 0.5023(10) 0.8683(5) 0.0626(5) 0.0131(13) Uani 1 1 d . . . . .
C11 C -0.0008(12) 1.0330(6) 0.0729(6) 0.0158(15) Uani 1 1 d . . . . .
H11A H -0.047769 1.055157 0.140421 0.019 Uiso 1 1 calc R U . . .
C12 C -0.1039(12) 1.0592(6) -0.0148(7) 0.0189(16) Uani 1 1 d . . . . .
H12A H -0.220708 1.098522 -0.007536 0.023 Uiso 1 1 calc R U . . .
C13 C -0.0360(12) 1.0277(6) -0.1138(6) 0.0189(17) Uani 1 1 d . . . . .
H13A H -0.103716 1.046391 -0.175100 0.023 Uiso 1 1 calc R U . . .
C14 C 0.1344(12) 0.9680(6) -0.1214(6) 0.0202(17) Uani 1 1 d . . . . .
H14A H 0.181615 0.943348 -0.188206 0.024 Uiso 1 1 calc R U . . .
C15 C 0.2335(11) 0.9450(6) -0.0310(6) 0.0147(15) Uani 1 1 d . . . . .
C16 C 0.4183(12) 0.8833(6) -0.0308(6) 0.0147(15) Uani 1 1 d . . . . .
C17 C 0.5014(13) 0.8426(6) -0.1225(6) 0.0223(18) Uani 1 1 d . . . . .
H17A H 0.440558 0.852914 -0.188225 0.027 Uiso 1 1 calc R U . . .
C18 C 0.6750(12) 0.7863(6) -0.1188(7) 0.0195(16) Uani 1 1 d . . . . .
H18A H 0.733956 0.758052 -0.181407 0.023 Uiso 1 1 calc R U . . .
C19 C 0.7591(12) 0.7728(6) -0.0214(7) 0.0193(16) Uani 1 1 d . . . . .
H19A H 0.877298 0.734913 -0.016173 0.023 Uiso 1 1 calc R U . . .
C20 C 0.6690(11) 0.8150(6) 0.0679(6) 0.0154(15) Uani 1 1 d . . . . .
H20A H 0.726786 0.805895 0.134627 0.019 Uiso 1 1 calc R U . . .
Cl9 Cl 0.3284(3) 0.44662(14) 0.37481(13) 0.0201(3) Uani 1 1 d . . . . .
Cl10 Cl 0.8193(4) 0.87116(16) 0.62864(15) 0.0398(6) Uani 1 1 d . . . . .
N5 N 0.0495(8) 0.7536(4) 0.4481(4) 0.0163(10) Uani 1 1 d D . . . .
H5A H 0.042(9) 0.793(5) 0.387(3) 0.020 Uiso 1 1 d D U . . .
H5B H -0.032(8) 0.797(5) 0.493(4) 0.020 Uiso 1 1 d D U . . .
N6 N 0.1886(7) 0.5822(4) 0.5735(4) 0.0160(10) Uani 1 1 d D . . . .
H6A H 0.185(9) 0.555(5) 0.642(2) 0.019 Uiso 1 1 d D U . . .
H6B H 0.263(8) 0.544(5) 0.521(3) 0.019 Uiso 1 1 d D U . . .
C21 C 0.2574(9) 0.7562(5) 0.4854(5) 0.0234(13) Uani 1 1 d . . . . .
H21A H 0.309745 0.835223 0.495820 0.028 Uiso 1 1 calc R U . . .
H21B H 0.336505 0.716945 0.431420 0.028 Uiso 1 1 calc R U . . .
C22 C 0.2747(10) 0.7002(5) 0.5876(5) 0.0196(12) Uani 1 1 d . . . . .
H22A H 0.414337 0.699702 0.609304 0.023 Uiso 1 1 calc R U . . .
H22B H 0.204860 0.742922 0.643280 0.023 Uiso 1 1 calc R U . . .
C23 C -0.0190(9) 0.5804(5) 0.5362(4) 0.0154(12) Uani 1 1 d . . . . .
H23A H -0.097208 0.621134 0.589721 0.019 Uiso 1 1 calc R U . . .
H23B H -0.072919 0.501618 0.527143 0.019 Uiso 1 1 calc R U . . .
C24 C -0.0364(8) 0.6341(4) 0.4339(4) 0.0145(11) Uani 1 1 d . . . . .
H24A H 0.037418 0.590916 0.378942 0.017 Uiso 1 1 calc R U . . .
C25 C -0.2493(9) 0.6351(5) 0.3998(4) 0.0235(12) Uani 1 1 d . . . . .
H25A H -0.258519 0.669737 0.332773 0.035 Uiso 1 1 calc R U . . .
H25B H -0.321179 0.678559 0.453082 0.035 Uiso 1 1 calc R U . . .
H25C H -0.306077 0.557834 0.391434 0.035 Uiso 1 1 calc R U . . .
N7 N 0.5041(10) 0.2308(5) 0.4310(5) 0.0181(13) Uani 1 1 d D . . . .
H7C H 0.479(10) 0.170(3) 0.379(3) 0.022 Uiso 1 1 d D U . . .
H7D H 0.435(9) 0.289(4) 0.403(5) 0.022 Uiso 1 1 d D U . . .
N8 N 0.6733(9) 0.0989(5) 0.5837(5) 0.0161(12) Uani 1 1 d D . . . .
H8C H 0.681(10) 0.145(4) 0.648(3) 0.019 Uiso 1 1 d D U . . .
H8D H 0.690(9) 0.022(2) 0.594(5) 0.019 Uiso 1 1 d D U . . .
C26 C 0.3910(11) 0.1968(6) 0.5227(6) 0.0192(15) Uani 1 1 d . . . . .
H26A H 0.249910 0.187992 0.503372 0.023 Uiso 1 1 calc R U . . .
H26B H 0.408208 0.256323 0.580809 0.023 Uiso 1 1 calc R U . . .
C27 C 0.4584(12) 0.0881(6) 0.5587(6) 0.0213(16) Uani 1 1 d . . . . .
H27A H 0.386004 0.068532 0.621868 0.026 Uiso 1 1 calc R U . . .
H27B H 0.430859 0.027085 0.502904 0.026 Uiso 1 1 calc R U . . .
C28 C 0.7889(11) 0.1374(6) 0.4924(6) 0.0159(14) Uani 1 1 d . . . . .
H28A H 0.774838 0.079401 0.432873 0.019 Uiso 1 1 calc R U . . .
H28B H 0.929404 0.147400 0.512768 0.019 Uiso 1 1 calc R U . . .
C29 C 0.7169(11) 0.2475(6) 0.4588(6) 0.0170(14) Uani 1 1 d . . . . .
H29A H 0.732840 0.304911 0.519767 0.020 Uiso 1 1 calc R U . . .
C30 C 0.8338(8) 0.2898(5) 0.3685(4) 0.0219(11) Uani 1 1 d . . . . .
H30A H 0.969001 0.309580 0.392317 0.033 Uiso 1 1 calc R U . . .
H30B H 0.774752 0.356318 0.343780 0.033 Uiso 1 1 calc R U . . .
H30C H 0.833105 0.230690 0.311027 0.033 Uiso 1 1 calc R U . . .

loop_
_atom_site_aniso_label
_atom_site_aniso_U_11
_atom_site_aniso_U_22
_atom_site_aniso_U_33
_atom_site_aniso_U_23
_atom_site_aniso_U_13
_atom_site_aniso_U_12
In1 0.0096(2) 0.0139(2) 0.0091(2) 0.00004(16) -0.00034(18) 0.00191(17)
Cl1 0.0133(8) 0.0152(7) 0.0139(8) 0.0008(6) 0.0012(6) -0.0005(6)
Cl2 0.0128(8) 0.0237(8) 0.0153(8) 0.0048(6) -0.0036(6) 0.0033(6)
Cl3 0.0133(9) 0.0198(8) 0.0135(9) -0.0031(6) 0.0028(7) 0.0027(7)
Cl4 0.0137(8) 0.0154(8) 0.0158(8) 0.0007(6) 0.0015(6) -0.0003(6)
N1 0.013(3) 0.016(3) 0.008(3) 0.001(2) 0.001(2) 0.002(2)
N2 0.014(3) 0.010(2) 0.007(3) 0.000(2) -0.003(2) 0.001(2)
C1 0.015(4) 0.007(3) 0.016(4) 0.002(2) 0.002(3) 0.000(3)
C2 0.012(4) 0.013(3) 0.015(3) -0.002(2) 0.007(3) 0.006(3)
C3 0.021(4) 0.022(3) 0.012(3) -0.004(3) 0.005(3) 0.004(3)
C4 0.014(4) 0.022(3) 0.012(4) -0.001(3) 0.003(3) 0.003(3)
C5 0.014(4) 0.016(3) 0.009(3) 0.001(3) 0.001(3) -0.001(3)
C6 0.012(4) 0.020(3) 0.006(3) 0.000(2) 0.000(3) 0.000(3)
C7 0.016(4) 0.023(4) 0.011(4) -0.002(3) -0.003(3) 0.001(3)
C8 0.018(4) 0.020(3) 0.016(4) 0.007(3) -0.003(3) -0.001(3)
C9 0.012(4) 0.014(3) 0.014(3) -0.003(2) 0.002(3) 0.004(2)
C10 0.013(4) 0.013(3) 0.013(3) 0.002(2) 0.000(3) 0.004(3)
In2 0.0119(2) 0.0137(2) 0.0101(2) -0.00071(16) -0.00041(18) 0.00188(17)
Cl5 0.0171(9) 0.0158(8) 0.0137(8) -0.0016(6) 0.0009(6) 0.0010(6)
Cl6 0.0176(9) 0.0199(7) 0.0157(8) 0.0026(6) -0.0030(6) 0.0033(6)
Cl7 0.0179(10) 0.0258(9) 0.0165(9) -0.0068(7) 0.0031(8) 0.0045(8)
Cl8 0.0175(9) 0.0136(7) 0.0167(8) 0.0007(6) -0.0017(6) 0.0005(6)
N3 0.011(3) 0.013(3) 0.017(3) 0.003(2) -0.001(3) -0.001(2)
N4 0.013(3) 0.009(3) 0.017(3) -0.001(2) 0.002(3) -0.004(2)
C11 0.015(4) 0.014(3) 0.018(4) -0.001(3) 0.000(3) -0.005(3)
C12 0.014(4) 0.012(3) 0.031(4) 0.007(3) -0.007(3) -0.001(3)
C13 0.018(4) 0.022(4) 0.016(4) 0.000(3) -0.006(3) 0.004(3)
C14 0.024(5) 0.023(4) 0.015(4) 0.005(3) 0.000(3) 0.003(3)
C15 0.011(4) 0.012(3) 0.020(4) 0.001(3) 0.002(3) 0.001(3)
C16 0.018(4) 0.011(3) 0.015(4) 0.003(3) -0.001(3) 0.002(3)
C17 0.030(5) 0.024(4) 0.014(4) 0.004(3) -0.002(3) 0.005(3)
C18 0.022(4) 0.016(3) 0.020(4) 0.001(3) 0.010(3) 0.001(3)
C19 0.012(4) 0.018(3) 0.028(4) 0.004(3) 0.001(3) -0.006(3)
C20 0.012(4) 0.014(3) 0.020(4) 0.003(3) -0.003(3) 0.000(3)
Cl9 0.0236(8) 0.0209(7) 0.0160(7) 0.0001(5) 0.0010(5) 0.0060(6)
Cl10 0.0767(16) 0.0285(9) 0.0174(8) 0.0042(7) 0.0105(8) 0.0271(10)
N5 0.020(3) 0.014(2) 0.015(2) 0.0024(17) 0.002(2) 0.000(2)
N6 0.014(3) 0.019(2) 0.015(2) 0.0038(18) -0.0015(19) -0.0008(19)
C21 0.019(3) 0.022(3) 0.028(3) 0.003(2) 0.003(3) -0.007(3)
C22 0.020(4) 0.018(3) 0.020(3) -0.001(2) 0.000(2) 0.000(2)
C23 0.013(3) 0.015(3) 0.018(3) 0.004(2) 0.004(2) -0.003(2)
C24 0.013(3) 0.012(2) 0.019(3) 0.0012(19) 0.000(2) 0.001(2)
C25 0.018(3) 0.028(3) 0.025(3) 0.005(2) -0.005(2) 0.004(2)
N7 0.018(3) 0.017(3) 0.019(3) 0.000(2) 0.002(2) 0.003(2)
N8 0.016(3) 0.018(3) 0.014(3) 0.000(2) 0.000(2) 0.002(2)
C26 0.012(3) 0.027(4) 0.018(3) -0.004(3) 0.004(2) 0.001(3)
C27 0.020(4) 0.021(3) 0.023(4) 0.000(3) 0.006(3) 0.003(3)
C28 0.013(3) 0.016(3) 0.019(3) -0.002(2) 0.000(2) 0.000(2)
C29 0.014(3) 0.017(3) 0.019(3) -0.002(2) 0.003(2) -0.004(2)
C30 0.020(3) 0.020(3) 0.025(3) 0.002(2) 0.004(2) -0.002(2)

loop_
_atom_type_symbol
_atom_type_description
_atom_type_scat_dispersion_real
_atom_type_scat_dispersion_imag
_atom_type_scat_source
C C 0.0033 0.0016 'International Tables Vol C Tables 4.2.6.8 and 6.1.1.4'
H H 0.0000 0.0000 'International Tables Vol C Tables 4.2.6.8 and 6.1.1.4'
Cl Cl 0.1484 0.1585 'International Tables Vol C Tables 4.2.6.8 and 6.1.1.4'
In In -0.7276 1.3100 'International Tables Vol C Tables 4.2.6.8 and 6.1.1.4'
N N 0.0061 0.0033 'International Tables Vol C Tables 4.2.6.8 and 6.1.1.4'

loop_
_geom_angle_atom_site_label_1
_geom_angle_atom_site_label_2
_geom_angle_atom_site_label_3
_geom_angle
_geom_angle_site_symmetry_1
_geom_angle_site_symmetry_3
_geom_angle_publ_flag
N1 In1 N2 73.3(2) . . ?
N1 In1 Cl2 94.50(16) . . ?
N2 In1 Cl2 167.80(16) . . ?
N1 In1 Cl3 167.30(15) . . ?
N2 In1 Cl3 94.03(16) . . ?
Cl2 In1 Cl3 98.17(7) . . ?
N1 In1 Cl1 89.43(17) . . ?
N2 In1 Cl1 85.54(16) . . ?
Cl2 In1 Cl1 94.47(6) . . ?
Cl3 In1 Cl1 90.42(6) . . ?
N1 In1 Cl4 87.26(17) . . ?
N2 In1 Cl4 87.61(16) . . ?
Cl2 In1 Cl4 91.93(6) . . ?
Cl3 In1 Cl4 91.46(6) . . ?
Cl1 In1 Cl4 173.01(6) . . ?
C1 N1 C5 119.6(6) . . ?
C1 N1 In1 123.7(5) . . ?
C5 N1 In1 116.6(5) . . ?
C10 N2 C6 120.5(6) . . ?
C10 N2 In1 123.3(5) . . ?
C6 N2 In1 116.1(5) . . ?
N1 C1 C2 123.1(7) . . ?
N1 C1 H1A 118.5 . . ?
C2 C1 H1A 118.5 . . ?
C1 C2 C3 117.5(6) . . ?
C1 C2 H2A 121.2 . . ?
C3 C2 H2A 121.2 . . ?
C4 C3 C2 120.3(7) . . ?
C4 C3 H3A 119.9 . . ?
C2 C3 H3A 119.9 . . ?
C3 C4 C5 119.4(7) . . ?
C3 C4 H4A 120.3 . . ?
C5 C4 H4A 120.3 . . ?
N1 C5 C4 120.1(7) . . ?
N1 C5 C6 116.3(6) . . ?
C4 C5 C6 123.6(6) . . ?
N2 C6 C7 119.8(7) . . ?
N2 C6 C5 117.5(6) . . ?
C7 C6 C5 122.7(7) . . ?
C8 C7 C6 119.8(7) . . ?
C8 C7 H7A 120.1 . . ?
C6 C7 H7A 120.1 . . ?
C9 C8 C7 119.7(7) . . ?
C9 C8 H8A 120.1 . . ?
C7 C8 H8A 120.1 . . ?
C8 C9 C10 117.8(6) . . ?
C8 C9 H9A 121.1 . . ?
C10 C9 H9A 121.1 . . ?
N2 C10 C9 122.3(7) . . ?
N2 C10 H10A 118.8 . . ?
C9 C10 H10A 118.8 . . ?
N4 In2 N3 73.1(2) . . ?
N4 In2 Cl6 94.30(17) . . ?
N3 In2 Cl6 167.13(18) . . ?
N4 In2 Cl7 169.55(16) . . ?
N3 In2 Cl7 96.42(18) . . ?
Cl6 In2 Cl7 96.15(7) . . ?
N4 In2 Cl8 87.67(16) . . ?
N3 In2 Cl8 86.29(16) . . ?
Cl6 In2 Cl8 90.52(6) . . ?
Cl7 In2 Cl8 91.91(7) . . ?
N4 In2 Cl5 89.16(16) . . ?
N3 In2 Cl5 86.53(16) . . ?
Cl6 In2 Cl5 96.24(6) . . ?
Cl7 In2 Cl5 90.03(7) . . ?
Cl8 In2 Cl5 172.73(7) . . ?
C11 N3 C15 119.6(6) . . ?
C11 N3 In2 123.3(5) . . ?
C15 N3 In2 117.0(5) . . ?
C20 N4 C16 120.4(7) . . ?
C20 N4 In2 122.9(5) . . ?
C16 N4 In2 116.6(5) . . ?
N3 C11 C12 121.8(8) . . ?
N3 C11 H11A 119.1 . . ?
C12 C11 H11A 119.1 . . ?
C11 C12 C13 119.5(7) . . ?
C11 C12 H12A 120.2 . . ?
C13 C12 H12A 120.2 . . ?
C12 C13 C14 118.6(7) . . ?
C12 C13 H13A 120.7 . . ?
C14 C13 H13A 120.7 . . ?
C15 C14 C13 119.5(8) . . ?
C15 C14 H14A 120.2 . . ?
C13 C14 H14A 120.2 . . ?
N3 C15 C14 120.8(7) . . ?
N3 C15 C16 115.6(6) . . ?
C14 C15 C16 123.6(7) . . ?
N4 C16 C17 120.4(7) . . ?
N4 C16 C15 117.7(7) . . ?
C17 C16 C15 121.9(7) . . ?
C16 C17 C18 120.0(7) . . ?
C16 C17 H17A 120.0 . . ?
C18 C17 H17A 120.0 . . ?
C19 C18 C17 118.3(8) . . ?
C19 C18 H18A 120.8 . . ?
C17 C18 H18A 120.8 . . ?
C20 C19 C18 119.1(7) . . ?
C20 C19 H19A 120.4 . . ?
C18 C19 H19A 120.4 . . ?
N4 C20 C19 121.6(7) . . ?
N4 C20 H20A 119.2 . . ?
C19 C20 H20A 119.2 . . ?
C21 N5 C24 110.7(5) . . ?
C21 N5 H5A 109(4) . . ?
C24 N5 H5A 114(4) . . ?
C21 N5 H5B 114(4) . . ?
C24 N5 H5B 109(4) . . ?
H5A N5 H5B 100(5) . . ?
C23 N6 C22 110.7(5) . . ?
C23 N6 H6A 106(4) . . ?
C22 N6 H6A 106(4) . . ?
C23 N6 H6B 109(4) . . ?
C22 N6 H6B 106(4) . . ?
H6A N6 H6B 119(5) . . ?
N5 C21 C22 111.0(5) . . ?
N5 C21 H21A 109.4 . . ?
C22 C21 H21A 109.4 . . ?
N5 C21 H21B 109.4 . . ?
C22 C21 H21B 109.4 . . ?
H21A C21 H21B 108.0 . . ?
N6 C22 C21 109.8(5) . . ?
N6 C22 H22A 109.7 . . ?
C21 C22 H22A 109.7 . . ?
N6 C22 H22B 109.7 . . ?
C21 C22 H22B 109.7 . . ?
H22A C22 H22B 108.2 . . ?
N6 C23 C24 111.3(5) . . ?
N6 C23 H23A 109.4 . . ?
C24 C23 H23A 109.4 . . ?
N6 C23 H23B 109.4 . . ?
C24 C23 H23B 109.4 . . ?
H23A C23 H23B 108.0 . . ?
C23 C24 N5 108.9(5) . . ?
C23 C24 C25 110.3(5) . . ?
N5 C24 C25 109.2(4) . . ?
C23 C24 H24A 109.5 . . ?
N5 C24 H24A 109.5 . . ?
C25 C24 H24A 109.5 . . ?
C24 C25 H25A 109.5 . . ?
C24 C25 H25B 109.5 . . ?
H25A C25 H25B 109.5 . . ?
C24 C25 H25C 109.5 . . ?
H25A C25 H25C 109.5 . . ?
H25B C25 H25C 109.5 . . ?
C26 N7 C29 110.6(6) . . ?
C26 N7 H7C 104(4) . . ?
C29 N7 H7C 112(4) . . ?
C26 N7 H7D 106(4) . . ?
C29 N7 H7D 121(4) . . ?
H7C N7 H7D 102(5) . . ?
C27 N8 C28 111.7(5) . . ?
C27 N8 H8C 103(4) . . ?
C28 N8 H8C 118(4) . . ?
C27 N8 H8D 97(4) . . ?
C28 N8 H8D 112(4) . . ?
H8C N8 H8D 113(5) . . ?
N7 C26 C27 110.7(6) . . ?
N7 C26 H26A 109.5 . . ?
C27 C26 H26A 109.5 . . ?
N7 C26 H26B 109.5 . . ?
C27 C26 H26B 109.5 . . ?
H26A C26 H26B 108.1 . . ?
N8 C27 C26 110.0(6) . . ?
N8 C27 H27A 109.7 . . ?
C26 C27 H27A 109.7 . . ?
N8 C27 H27B 109.7 . . ?
C26 C27 H27B 109.7 . . ?
H27A C27 H27B 108.2 . . ?
N8 C28 C29 110.4(6) . . ?
N8 C28 H28A 109.6 . . ?
C29 C28 H28A 109.6 . . ?
N8 C28 H28B 109.6 . . ?
C29 C28 H28B 109.6 . . ?
H28A C28 H28B 108.1 . . ?
N7 C29 C28 108.5(6) . . ?
N7 C29 C30 111.6(6) . . ?
C28 C29 C30 111.6(6) . . ?
N7 C29 H29A 108.3 . . ?
C28 C29 H29A 108.3 . . ?
C30 C29 H29A 108.3 . . ?
C29 C30 H30A 109.5 . . ?
C29 C30 H30B 109.5 . . ?
H30A C30 H30B 109.5 . . ?
C29 C30 H30C 109.5 . . ?
H30A C30 H30C 109.5 . . ?
H30B C30 H30C 109.5 . . ?

loop_
_geom_bond_atom_site_label_1
_geom_bond_atom_site_label_2
_geom_bond_distance
_geom_bond_site_symmetry_2
_geom_bond_publ_flag
In1 N1 2.260(6) . ?
In1 N2 2.272(6) . ?
In1 Cl2 2.4585(18) . ?
In1 Cl3 2.4622(19) . ?
In1 Cl1 2.5283(18) . ?
In1 Cl4 2.5391(19) . ?
N1 C1 1.340(9) . ?
N1 C5 1.357(9) . ?
N2 C10 1.337(9) . ?
N2 C6 1.341(9) . ?
C1 C2 1.385(10) . ?
C1 H1A 0.9500 . ?
C2 C3 1.391(10) . ?
C2 H2A 0.9500 . ?
C3 C4 1.375(10) . ?
C3 H3A 0.9500 . ?
C4 C5 1.406(11) . ?
C4 H4A 0.9500 . ?
C5 C6 1.485(10) . ?
C6 C7 1.398(9) . ?
C7 C8 1.381(11) . ?
C7 H7A 0.9500 . ?
C8 C9 1.380(11) . ?
C8 H8A 0.9500 . ?
C9 C10 1.390(9) . ?
C9 H9A 0.9500 . ?
C10 H10A 0.9500 . ?
In2 N4 2.274(7) . ?
In2 N3 2.274(6) . ?
In2 Cl6 2.4343(18) . ?
In2 Cl7 2.453(2) . ?
In2 Cl8 2.5221(19) . ?
In2 Cl5 2.5304(19) . ?
N3 C11 1.342(10) . ?
N3 C15 1.364(10) . ?
N4 C20 1.338(9) . ?
N4 C16 1.343(9) . ?
C11 C12 1.378(10) . ?
C11 H11A 0.9500 . ?
C12 C13 1.388(12) . ?
C12 H12A 0.9500 . ?
C13 C14 1.399(11) . ?
C13 H13A 0.9500 . ?
C14 C15 1.381(10) . ?
C14 H14A 0.9500 . ?
C15 C16 1.496(10) . ?
C16 C17 1.378(12) . ?
C17 C18 1.397(11) . ?
C17 H17A 0.9500 . ?
C18 C19 1.385(11) . ?
C18 H18A 0.9500 . ?
C19 C20 1.382(11) . ?
C19 H19A 0.9500 . ?
C20 H20A 0.9500 . ?
N5 C21 1.489(8) . ?
N5 C24 1.511(7) . ?
N5 H5A 0.948(19) . ?
N5 H5B 0.948(19) . ?
N6 C23 1.488(7) . ?
N6 C22 1.495(8) . ?
N6 H6A 0.951(19) . ?
N6 H6B 0.951(19) . ?
C21 C22 1.516(8) . ?
C21 H21A 0.9900 . ?
C21 H21B 0.9900 . ?
C22 H22A 0.9900 . ?
C22 H22B 0.9900 . ?
C23 C24 1.503(7) . ?
C23 H23A 0.9900 . ?
C23 H23B 0.9900 . ?
C24 C25 1.513(7) . ?
C24 H24A 1.0000 . ?
C25 H25A 0.9800 . ?
C25 H25B 0.9800 . ?
C25 H25C 0.9800 . ?
N7 C26 1.485(10) . ?
N7 C29 1.492(10) . ?
N7 H7C 0.948(19) . ?
N7 H7D 0.950(19) . ?
N8 C27 1.495(10) . ?
N8 C28 1.506(9) . ?
N8 H8C 0.949(19) . ?
N8 H8D 0.949(19) . ?
C26 C27 1.500(9) . ?
C26 H26A 0.9900 . ?
C26 H26B 0.9900 . ?
C27 H27A 0.9900 . ?
C27 H27B 0.9900 . ?
C28 C29 1.516(9) . ?
C28 H28A 0.9900 . ?
C28 H28B 0.9900 . ?
C29 C30 1.516(9) . ?
C29 H29A 1.0000 . ?
C30 H30A 0.9800 . ?
C30 H30B 0.9800 . ?
C30 H30C 0.9800 . ?

loop_
_geom_hbond_atom_site_label_D
_geom_hbond_atom_site_label_H
_geom_hbond_atom_site_label_A
_geom_hbond_distance_DH
_geom_hbond_distance_HA
_geom_hbond_distance_DA
_geom_hbond_angle_DHA
_geom_hbond_site_symmetry_A
_geom_hbond_publ_flag
C1 H1A Cl1 0.95 2.93 3.631(7) 131.9 1_455 yes
C1 H1A Cl2 0.95 2.80 3.466(8) 127.8 . yes
C9 H9A Cl8 0.95 2.97 3.550(7) 120.9 1_646 yes
C10 H10A Cl3 0.95 2.78 3.450(7) 128.2 . yes
C11 H11A Cl7 0.95 2.89 3.540(8) 127.0 . yes
C19 H19A Cl1 0.95 2.98 3.587(9) 123.3 1_554 yes
C20 H20A Cl6 0.95 2.78 3.441(8) 127.4 . yes
N5 H5A Cl5 0.948(19) 2.46(5) 3.186(5) 134(5) . yes
N5 H5A Cl7 0.948(19) 2.87(5) 3.600(5) 134(5) . yes
N5 H5B Cl10 0.948(19) 2.18(2) 3.106(5) 164(5) 1_455 yes
N6 H6A Cl1 0.951(19) 2.41(4) 3.202(5) 141(5) 1_455 yes
N6 H6A Cl3 0.951(19) 2.95(5) 3.519(5) 119(4) 1_455 yes
N6 H6B Cl9 0.951(19) 2.20(3) 3.103(5) 159(5) . yes
C23 H23A Cl1 0.99 2.97 3.484(6) 113.1 1_455 yes
C23 H23A Cl2 0.99 2.96 3.480(6) 113.7 1_455 yes
C24 H24A Cl9 1.00 2.70 3.494(6) 136.7 . yes
C25 H25A Cl6 0.98 2.81 3.391(5) 119.0 1_455 yes
C25 H25C Cl9 0.98 2.76 3.561(6) 138.8 1_455 yes
N7 H7C Cl7 0.948(19) 2.89(5) 3.574(7) 130(5) 1_545 yes
N7 H7C Cl8 0.948(19) 2.50(4) 3.283(7) 140(5) 1_545 yes
N7 H7D Cl9 0.950(19) 2.10(3) 3.027(6) 164(6) . yes
N8 H8C Cl4 0.949(19) 2.25(3) 3.166(6) 163(6) . yes
N8 H8D Cl10 0.949(19) 2.12(3) 3.036(6) 162(5) 1_545 yes
C26 H26B Cl3 0.99 2.93 3.434(8) 112.3 1_455 yes
C26 H26A Cl7 0.99 2.84 3.411(8) 117.4 1_545 yes
C27 H27B Cl6 0.99 2.96 3.824(8) 145.8 1_545 yes
C27 H27B Cl7 0.99 2.87 3.550(9) 126.3 1_545 yes
C28 H28A Cl6 0.99 2.79 3.701(8) 152.5 1_545 yes
C28 H28A Cl7 0.99 2.84 3.366(8) 114.3 1_645 yes
C28 H28B Cl3 0.99 2.82 3.383(8) 116.4 . yes
C29 H29A Cl3 1.00 2.75 3.439(8) 126.2 . yes
C30 H30A Cl9 0.98 2.90 3.775(6) 149.1 1_655 yes
C30 H30C Cl8 0.98 2.77 3.505(6) 131.9 1_545 yes

loop_
_geom_torsion_atom_site_label_1
_geom_torsion_atom_site_label_2
_geom_torsion_atom_site_label_3
_geom_torsion_atom_site_label_4
_geom_torsion
_geom_torsion_site_symmetry_1
_geom_torsion_site_symmetry_2
_geom_torsion_site_symmetry_3
_geom_torsion_site_symmetry_4
_geom_torsion_publ_flag
C5 N1 C1 C2 1.2(11) . . . . ?
In1 N1 C1 C2 -179.0(5) . . . . ?
N1 C1 C2 C3 -0.8(11) . . . . ?
C1 C2 C3 C4 -0.5(11) . . . . ?
C2 C3 C4 C5 1.4(12) . . . . ?
C1 N1 C5 C4 -0.2(11) . . . . ?
In1 N1 C5 C4 179.9(5) . . . . ?
C1 N1 C5 C6 178.2(6) . . . . ?
In1 N1 C5 C6 -1.7(8) . . . . ?
C3 C4 C5 N1 -1.0(11) . . . . ?
C3 C4 C5 C6 -179.3(7) . . . . ?
C10 N2 C6 C7 -0.8(11) . . . . ?
In1 N2 C6 C7 -178.0(5) . . . . ?
C10 N2 C6 C5 -179.9(6) . . . . ?
In1 N2 C6 C5 2.9(8) . . . . ?
N1 C5 C6 N2 -0.8(10) . . . . ?
C4 C5 C6 N2 177.5(7) . . . . ?
N1 C5 C6 C7 -180.0(7) . . . . ?
C4 C5 C6 C7 -1.6(12) . . . . ?
N2 C6 C7 C8 -1.5(11) . . . . ?
C5 C6 C7 C8 177.6(7) . . . . ?
C6 C7 C8 C9 1.6(11) . . . . ?
C7 C8 C9 C10 0.4(11) . . . . ?
C6 N2 C10 C9 2.9(11) . . . . ?
In1 N2 C10 C9 179.9(5) . . . . ?
C8 C9 C10 N2 -2.7(11) . . . . ?
C15 N3 C11 C12 0.2(11) . . . . ?
In2 N3 C11 C12 177.6(5) . . . . ?
N3 C11 C12 C13 -0.4(11) . . . . ?
C11 C12 C13 C14 1.3(11) . . . . ?
C12 C13 C14 C15 -2.0(12) . . . . ?
C11 N3 C15 C14 -1.0(11) . . . . ?
In2 N3 C15 C14 -178.6(5) . . . . ?
C11 N3 C15 C16 179.9(6) . . . . ?
In2 N3 C15 C16 2.3(8) . . . . ?
C13 C14 C15 N3 1.9(11) . . . . ?
C13 C14 C15 C16 -179.1(7) . . . . ?
C20 N4 C16 C17 0.8(11) . . . . ?
In2 N4 C16 C17 -179.0(6) . . . . ?
C20 N4 C16 C15 -179.2(6) . . . . ?
In2 N4 C16 C15 1.0(8) . . . . ?
N3 C15 C16 N4 -2.2(10) . . . . ?
C14 C15 C16 N4 178.7(7) . . . . ?
N3 C15 C16 C17 177.8(7) . . . . ?
C14 C15 C16 C17 -1.2(12) . . . . ?
N4 C16 C17 C18 -0.6(12) . . . . ?
C15 C16 C17 C18 179.4(7) . . . . ?
C16 C17 C18 C19 0.1(12) . . . . ?
C17 C18 C19 C20 0.1(11) . . . . ?
C16 N4 C20 C19 -0.6(11) . . . . ?
In2 N4 C20 C19 179.2(5) . . . . ?
C18 C19 C20 N4 0.2(11) . . . . ?
C24 N5 C21 C22 -57.7(6) . . . . ?
C23 N6 C22 C21 -56.9(6) . . . . ?
N5 C21 C22 N6 56.8(7) . . . . ?
C22 N6 C23 C24 58.7(6) . . . . ?
N6 C23 C24 N5 -58.0(6) . . . . ?
N6 C23 C24 C25 -177.9(4) . . . . ?
C21 N5 C24 C23 57.5(6) . . . . ?
C21 N5 C24 C25 178.0(5) . . . . ?
C29 N7 C26 C27 -60.6(7) . . . . ?
C28 N8 C27 C26 -54.9(7) . . . . ?
N7 C26 C27 N8 56.7(8) . . . . ?
C27 N8 C28 C29 56.3(7) . . . . ?
C26 N7 C29 C28 60.4(7) . . . . ?
C26 N7 C29 C30 -176.2(5) . . . . ?
N8 C28 C29 N7 -57.9(8) . . . . ?
N8 C28 C29 C30 178.7(5) . . . . ?
